data_4306032
loop_
_publ_author_name
'Gaelle Dupouy'
'Mathieu Marchivie'
'Smail Triki'
'Jean Sala-Pala'
'Jean-Yves Sala\"un'
'Carlos J. G\'omez-Garc\'ia'
'Philippe Guionneau'

_publ_contact_author_address
;UMR CNRS 6521, Universit\'e de Bretagne Occidentale,
 BP 809, 29285 Brest Cedex (France)'
;
_publ_contact_author_email triki@univ-brest.fr
_publ_contact_author_fax +33298017001
_publ_contact_author_name 'TRIKI Smail'
_publ_contact_author_phone +33298016146
_publ_section_title
;
The Key Role of the Intermolecular \p-\p Interactions in the Presence of
Spin Crossover in Neutral [Fe(abpt)2A2] Complexes (A = Terminal Monoanion N
Ligand)
;
_journal_name_full 'Inorganic Chemistry'
_journal_page_first 8921
_journal_page_last 8931
_journal_paper_doi 10.1021/ic800955r
_journal_volume 47
_journal_year 2008
_chemical_compound_source 'synthesis as described'
_chemical_formula_moiety 'C42 H30 Fe1 N20 O2'
_chemical_formula_sum 'C42 H30 Fe N20 O2'
_chemical_formula_weight 902.71
_chemical_name_systematic '[Fe(abpt)2(tcnoet)2] phase 2 293K'
_space_group_IT_number 2
_symmetry_cell_setting triclinic
_symmetry_Int_Tables_number 2
_symmetry_space_group_name_Hall '-P 1'
_symmetry_space_group_name_H-M 'P -1'
_atom_sites_solution_hydrogens geom
_atom_sites_solution_primary direct
_atom_sites_solution_secondary difmap
_audit_conform_dict_location ftp://ftp.iucr.org/pub/cif_core.dic
_audit_conform_dict_name cif_core.dic
_audit_conform_dict_version 2.3
_audit_creation_date 2007-02-21T14:24:29-00:00
_audit_creation_method 'WinGX routine CIF_UPDATE'
_cell_angle_alpha 93.151(9)
_cell_angle_beta 92.809(8)
_cell_angle_gamma 94.158(9)
_cell_formula_units_Z 2
_cell_length_a 8.9222(9)
_cell_length_b 10.4545(14)
_cell_length_c 22.253(2)
_cell_measurement_reflns_used 0
_cell_measurement_temperature 293(2)
_cell_measurement_theta_max 0
_cell_measurement_theta_min 0
_cell_measurement_wavelength 0.71073
_cell_volume 2064.2(4)
_computing_cell_refinement 'CRYSALIS-RED 170 (Oxford-Diffraction,2002)'
_computing_data_collection 'CRYSALIS-CCD 170 (Oxford-Diffraction,2002)'
_computing_data_reduction 'CRYSALIS-RED 170 (Oxford-Diffraction,2002)'
_computing_molecular_graphics 'Ortep-3 for Windows (Farrugia, 1997)'
_computing_publication_material 'WinGX publication routines (Farrugia, 1999)'
_computing_structure_refinement 'SHELXL-97 (Sheldrick, 1997)'
_computing_structure_solution 'SIR97 (Giacovazzo et al, 1997)'
_diffrn_ambient_temperature 293(2)
_diffrn_measured_fraction_theta_full 0.441
_diffrn_measured_fraction_theta_max 0.441
_diffrn_radiation_monochromator graphite
_diffrn_radiation_probe x-ray
_diffrn_radiation_type MoK\a
_diffrn_radiation_wavelength 0.71073
_diffrn_reflns_av_R_equivalents 0.0627
_diffrn_reflns_av_unetI/netI 0.1322
_diffrn_reflns_limit_h_max 11
_diffrn_reflns_limit_h_min -11
_diffrn_reflns_limit_k_max 12
_diffrn_reflns_limit_k_min -12
_diffrn_reflns_limit_l_max 26
_diffrn_reflns_limit_l_min -26
_diffrn_reflns_number 11555
_diffrn_reflns_theta_full 26.9
_diffrn_reflns_theta_max 26.9
_diffrn_reflns_theta_min 3.04
_diffrn_source 'sealed X-ray tube'
_exptl_absorpt_coefficient_mu 0.431
_exptl_absorpt_correction_type none
_exptl_crystal_colour red
_exptl_crystal_density_diffrn 1.452
_exptl_crystal_density_method 'not measured'
_exptl_crystal_description prism
_exptl_crystal_F_000 928
_exptl_crystal_size_max 0.17
_exptl_crystal_size_mid 0.08
_exptl_crystal_size_min 0.06
_refine_diff_density_max 0.321
_refine_diff_density_min -0.309
_refine_diff_density_rms 0.056
_refine_ls_extinction_method none
_refine_ls_goodness_of_fit_ref 1.097
_refine_ls_hydrogen_treatment constr
_refine_ls_matrix_type full
_refine_ls_number_parameters 605
_refine_ls_number_reflns 3936
_refine_ls_number_restraints 6
_refine_ls_restrained_S_all 1.097
_refine_ls_R_factor_all 0.1341
_refine_ls_R_factor_gt 0.0667
_refine_ls_shift/su_max 0
_refine_ls_shift/su_mean 0
_refine_ls_structure_factor_coef Fsqd
_refine_ls_weighting_details 'calc w=1/[\s^2^(Fo^2^)+(0.0493P)^2^+0.0000P] where P=(Fo^2^+2Fc^2^)/3'
_refine_ls_weighting_scheme calc
_refine_ls_wR_factor_gt 0.1117
_refine_ls_wR_factor_ref 0.1288
_reflns_number_gt 2774
_reflns_number_total 3936
_reflns_threshold_expression >2sigma(I)
_cod_data_source_file ic800955r_si_001_7.cif
_cod_data_source_block struct3B_293K
_cod_original_formula_sum 'C42 H30 Fe1 N20 O2'
_cod_database_code 4306032

loop_
_symmetry_equiv_pos_as_xyz
'x, y, z'
'-x, -y, -z'

loop_
_atom_site_label
_atom_site_type_symbol
_atom_site_fract_x
_atom_site_fract_y
_atom_site_fract_z
_atom_site_U_iso_or_equiv
_atom_site_adp_type
_atom_site_occupancy
_atom_site_symmetry_multiplicity
_atom_site_calc_flag
_atom_site_refinement_flags
_atom_site_disorder_assembly
_atom_site_disorder_group
Fe1A Fe 0 0 0 0.0317(5) Uani 1 2 d S . .
Fe1B Fe 0 0 0.5 0.0341(5) Uani 1 2 d S . .
O1B O 0.2575(6) 0.1339(5) 0.3133(2) 0.0477(15) Uani 1 1 d . . .
O1A O -0.1468(6) 0.1178(5) 0.2048(2) 0.0535(16) Uani 1 1 d . . .
N1A N -0.1160(7) 0.0854(5) -0.0635(2) 0.0313(16) Uani 1 1 d . . .
N6B N -0.5432(8) 0.1094(7) 0.4285(3) 0.0469(19) Uani 1 1 d D . .
N2B N -0.1857(7) 0.0890(6) 0.5037(3) 0.0308(16) Uani 1 1 d . . .
N4A N -0.2598(7) -0.1933(5) 0.0356(3) 0.0348(16) Uani 1 1 d . . .
N7B N -0.6029(7) 0.3094(6) 0.5119(3) 0.0435(18) Uani 1 1 d . . .
N5B N -0.4087(7) 0.1226(6) 0.4661(3) 0.0360(17) Uani 1 1 d . . .
N3A N -0.0502(6) 0.1256(6) 0.0613(3) 0.0340(17) Uani 1 1 d . . .
N3B N 0.0719(7) 0.1228(6) 0.4442(3) 0.0364(18) Uani 1 1 d . . .
N4B N -0.2361(7) 0.1877(6) 0.5387(3) 0.0403(18) Uani 1 1 d . . .
N1B N -0.1239(7) -0.0936(6) 0.4306(3) 0.0344(16) Uani 1 1 d . . .
N10A N -0.3019(10) 0.2221(7) 0.3443(3) 0.075(3) Uani 1 1 d . . .
N7A N -0.6465(7) -0.3309(6) 0.0083(3) 0.0440(18) Uani 1 1 d . . .
C8A C -0.5063(9) -0.3198(7) 0.0327(4) 0.037(2) Uani 1 1 d . . .
N2A N -0.1998(6) -0.0958(5) 0.0036(3) 0.0280(15) Uani 1 1 d . . .
N6A N -0.5582(8) -0.1379(6) -0.0727(3) 0.0467(19) Uani 1 1 d D . .
N5A N -0.4271(7) -0.1432(6) -0.0340(3) 0.0318(16) Uani 1 1 d . . .
C1A C -0.0671(8) 0.1823(7) -0.0958(3) 0.033(2) Uani 1 1 d . . .
H1A H 0.0309 0.2178 -0.0878 0.04 Uiso 1 1 calc R . .
C7A C -0.3989(9) -0.2203(7) 0.0119(4) 0.035(2) Uani 1 1 d . . .
C10A C -0.5589(11) -0.4879(8) 0.0974(4) 0.058(3) Uani 1 1 d . . .
H10A H -0.5289 -0.5407 0.1273 0.07 Uiso 1 1 calc R . .
C3A C -0.2989(10) 0.1834(8) -0.1520(4) 0.048(2) Uani 1 1 d . . .
H3A H -0.3601 0.2166 -0.1814 0.058 Uiso 1 1 calc R . .
C17A C -0.1190(8) 0.2862(7) 0.1446(3) 0.0329(19) Uani 1 1 d . . .
C7B C -0.3713(9) 0.2096(8) 0.5146(4) 0.036(2) Uani 1 1 d . . .
C6A C -0.3013(8) -0.0659(7) -0.0386(3) 0.0281(19) Uani 1 1 d . . .
C9B C -0.4083(9) 0.3925(7) 0.5851(4) 0.049(2) Uani 1 1 d . . .
H9B H -0.3135 0.386 0.6035 0.059 Uiso 1 1 calc R . .
C18A C -0.2418(9) 0.3117(8) 0.2429(4) 0.046(2) Uani 1 1 d . . .
C5A C -0.2602(9) 0.0370(7) -0.0767(3) 0.033(2) Uani 1 1 d . . .
C19B C 0.2014(8) 0.2530(7) 0.3131(3) 0.038(2) Uani 1 1 d . . .
C17B C 0.1231(8) 0.2856(7) 0.3645(3) 0.035(2) Uani 1 1 d . . .
C4A C -0.3533(9) 0.0850(8) -0.1200(4) 0.043(2) Uani 1 1 d . . .
H4A H -0.4519 0.0503 -0.1272 0.052 Uiso 1 1 calc R . .
C13A C -0.0795(8) 0.1967(7) 0.0998(4) 0.0301(19) Uani 1 1 d . . .
C3B C -0.3127(10) -0.2090(7) 0.3371(4) 0.045(2) Uani 1 1 d . . .
H3B H -0.3751 -0.2486 0.3057 0.054 Uiso 1 1 calc R . .
C11A C -0.7015(11) -0.5028(9) 0.0730(4) 0.063(3) Uani 1 1 d . . .
H11A H -0.7707 -0.565 0.0859 0.075 Uiso 1 1 calc R . .
C8B C -0.4637(9) 0.3072(7) 0.5377(3) 0.035(2) Uani 1 1 d . . .
C19A C -0.1752(8) 0.2430(7) 0.1989(3) 0.037(2) Uani 1 1 d . . .
C14A C -0.1040(9) 0.4180(9) 0.1310(4) 0.045(2) Uani 1 1 d . . .
N8B N 0.0152(9) 0.5012(8) 0.3860(4) 0.087(3) Uani 1 1 d . . .
C20A C -0.2642(10) 0.0257(8) 0.2223(4) 0.062(3) Uani 1 1 d . . .
H20A H -0.3627 0.0527 0.2105 0.074 Uiso 1 1 calc R . .
H20B H -0.2581 0.0185 0.2656 0.074 Uiso 1 1 calc R . .
C20B C 0.1554(11) 0.0275(8) 0.2887(4) 0.071(3) Uani 1 1 d . . .
H20C H 0.1397 0.0322 0.2455 0.086 Uiso 1 1 calc R . .
H20D H 0.0589 0.03 0.3068 0.086 Uiso 1 1 calc R . .
C13B C 0.0955(8) 0.1949(8) 0.4078(4) 0.034(2) Uani 1 1 d . . .
N10B N 0.3771(11) 0.2314(8) 0.1783(4) 0.089(3) Uani 1 1 d . . .
C15A C -0.2911(10) 0.4374(11) 0.2357(4) 0.058(3) Uani 1 1 d . . .
C12B C -0.6878(10) 0.4030(8) 0.5333(4) 0.057(3) Uani 1 1 d . . .
H12B H -0.7847 0.4059 0.5164 0.069 Uiso 1 1 calc R . .
C6B C -0.2894(9) 0.0514(7) 0.4621(4) 0.034(2) Uani 1 1 d . . .
N9A N -0.3382(11) 0.5360(8) 0.2318(4) 0.089(3) Uani 1 1 d . . .
C2B C -0.1713(9) -0.2504(7) 0.3496(4) 0.042(2) Uani 1 1 d . . .
H2B H -0.1381 -0.3181 0.3262 0.05 Uiso 1 1 calc R . .
N8A N -0.0905(8) 0.5213(7) 0.1174(4) 0.070(2) Uani 1 1 d . . .
C11B C -0.6392(11) 0.4939(8) 0.5787(5) 0.059(3) Uani 1 1 d . . .
H11B H -0.7005 0.5573 0.5913 0.071 Uiso 1 1 calc R . .
C2A C -0.1543(9) 0.2332(7) -0.1409(3) 0.041(2) Uani 1 1 d . . .
H2A H -0.1148 0.2997 -0.1628 0.05 Uiso 1 1 calc R . .
C4B C -0.3594(9) -0.1080(7) 0.3720(4) 0.044(2) Uani 1 1 d . . .
H4B H -0.4532 -0.0773 0.3642 0.053 Uiso 1 1 calc R . .
C12A C -0.7411(10) -0.4226(9) 0.0284(4) 0.056(3) Uani 1 1 d . . .
H12A H -0.8388 -0.4328 0.0114 0.067 Uiso 1 1 calc R . .
C18B C 0.2399(10) 0.3246(9) 0.2656(4) 0.055(2) Uani 1 1 d . . .
C9A C -0.4583(9) -0.3954(8) 0.0781(4) 0.051(2) Uani 1 1 d . . .
H9A H -0.3606 -0.3837 0.0951 0.061 Uiso 1 1 calc R . .
C21A C -0.2391(11) -0.1001(8) 0.1904(4) 0.079(3) Uani 1 1 d . . .
H21A H -0.3135 -0.1645 0.2013 0.119 Uiso 1 1 calc R . .
H21B H -0.1406 -0.1247 0.2019 0.119 Uiso 1 1 calc R . .
H21C H -0.2471 -0.0918 0.1477 0.119 Uiso 1 1 calc R . .
C5B C -0.2643(10) -0.0528(8) 0.4190(4) 0.039(2) Uani 1 1 d . . .
C21B C 0.2266(10) -0.0939(8) 0.3028(4) 0.066(3) Uani 1 1 d . . .
H21D H 0.161 -0.1667 0.2879 0.1 Uiso 1 1 calc R . .
H21E H 0.2434 -0.0966 0.3457 0.1 Uiso 1 1 calc R . .
H21F H 0.321 -0.0961 0.284 0.1 Uiso 1 1 calc R . .
C16A C -0.2723(10) 0.2585(8) 0.2992(5) 0.051(3) Uani 1 1 d . . .
C14B C 0.0634(9) 0.4043(9) 0.3756(4) 0.053(2) Uani 1 1 d . . .
C1B C -0.0797(9) -0.1931(7) 0.3960(4) 0.043(2) Uani 1 1 d . . .
H1B H 0.0145 -0.223 0.404 0.052 Uiso 1 1 calc R . .
N9B N 0.1868(14) 0.5606(9) 0.2568(4) 0.131(4) Uani 1 1 d . . .
C16B C 0.3142(12) 0.2708(9) 0.2181(4) 0.065(3) Uani 1 1 d . . .
C10B C -0.4990(11) 0.4877(8) 0.6041(4) 0.061(3) Uani 1 1 d . . .
H10B H -0.4631 0.5479 0.6347 0.074 Uiso 1 1 calc R . .
C15B C 0.2080(13) 0.4566(10) 0.2618(4) 0.083(3) Uani 1 1 d . . .
H5A H -0.527(6) -0.181(5) -0.1106(16) 0.04(2) Uiso 1 1 d D . .
H6A H -0.630(5) -0.196(4) -0.0539(19) 0.012(17) Uiso 1 1 d D . .
H6B H -0.631(7) 0.162(8) 0.434(4) 0.16(5) Uiso 1 1 d D . .
H5B H -0.492(9) 0.148(9) 0.394(3) 0.14(5) Uiso 1 1 d D . .

loop_
_atom_site_aniso_label
_atom_site_aniso_U_11
_atom_site_aniso_U_22
_atom_site_aniso_U_33
_atom_site_aniso_U_23
_atom_site_aniso_U_13
_atom_site_aniso_U_12
Fe1A 0.0333(10) 0.0256(11) 0.0369(11) 0.0019(8) 0.0076(9) 0.0021(8)
Fe1B 0.0356(11) 0.0274(11) 0.0404(12) 0.0061(9) 0.0081(9) 0.0014(8)
O1B 0.056(4) 0.027(4) 0.061(4) 0.007(3) 0.012(3) 0.002(3)
O1A 0.059(4) 0.040(4) 0.065(4) 0.013(3) 0.027(3) 0.005(3)
N1A 0.039(4) 0.026(4) 0.030(4) 0.001(3) 0.005(3) 0.004(3)
N6B 0.033(5) 0.054(5) 0.054(5) 0.006(4) -0.006(4) 0.008(4)
N2B 0.022(4) 0.030(4) 0.038(4) -0.002(3) -0.005(4) -0.005(3)
N4A 0.036(4) 0.027(4) 0.041(4) -0.002(3) 0.005(4) -0.005(3)
N7B 0.035(4) 0.051(5) 0.046(5) 0.003(4) 0.004(4) 0.010(4)
N5B 0.038(5) 0.034(4) 0.038(5) 0.010(4) 0.001(4) 0.005(4)
N3A 0.030(4) 0.031(4) 0.038(4) -0.007(3) -0.005(4) 0.000(3)
N3B 0.053(5) 0.030(4) 0.029(4) 0.007(3) 0.015(4) 0.014(3)
N4B 0.046(5) 0.036(4) 0.039(4) 0.001(4) 0.002(4) 0.001(4)
N1B 0.040(4) 0.030(4) 0.032(4) 0.009(3) -0.005(4) -0.006(3)
N10A 0.127(8) 0.056(6) 0.043(5) -0.007(4) 0.044(5) 0.003(5)
N7A 0.031(4) 0.054(5) 0.046(5) 0.000(4) 0.010(4) -0.004(4)
C8A 0.037(6) 0.031(5) 0.043(6) 0.000(4) 0.019(5) -0.003(4)
N2A 0.029(4) 0.026(4) 0.029(4) 0.001(3) 0.007(3) -0.001(3)
N6A 0.035(5) 0.060(5) 0.044(5) 0.002(4) -0.006(4) -0.003(4)
N5A 0.027(4) 0.034(4) 0.033(4) -0.002(3) -0.008(4) 0.003(3)
C1A 0.034(5) 0.027(5) 0.038(5) 0.001(4) 0.001(4) -0.005(4)
C7A 0.040(6) 0.022(5) 0.042(6) -0.003(4) 0.008(5) -0.002(4)
C10A 0.051(7) 0.047(6) 0.079(7) 0.012(5) 0.023(6) -0.002(5)
C3A 0.062(7) 0.044(6) 0.039(6) 0.003(5) 0.001(5) 0.011(5)
C17A 0.048(5) 0.020(5) 0.033(5) 0.005(4) 0.009(4) 0.009(4)
C7B 0.035(6) 0.039(6) 0.036(6) 0.011(5) 0.009(5) 0.011(5)
C6A 0.027(5) 0.026(5) 0.031(5) -0.004(4) 0.005(4) 0.001(4)
C9B 0.044(6) 0.033(5) 0.070(7) -0.001(5) 0.005(5) 0.003(5)
C18A 0.062(6) 0.040(6) 0.037(6) 0.002(5) 0.007(5) 0.010(5)
C5A 0.044(6) 0.023(5) 0.032(5) -0.007(4) 0.008(5) -0.003(4)
C19B 0.043(5) 0.033(5) 0.040(5) 0.009(4) 0.006(4) 0.012(4)
C17B 0.045(5) 0.032(5) 0.029(5) 0.009(4) -0.001(4) 0.008(4)
C4A 0.038(5) 0.048(6) 0.045(6) 0.002(5) -0.003(5) 0.010(4)
C13A 0.020(5) 0.030(5) 0.040(6) 0.005(4) 0.002(4) 0.001(4)
C3B 0.060(7) 0.031(5) 0.042(6) -0.005(4) -0.006(5) -0.003(5)
C11A 0.065(8) 0.050(7) 0.071(8) -0.008(6) 0.031(6) -0.021(6)
C8B 0.044(6) 0.027(5) 0.035(6) 0.001(4) 0.008(5) -0.001(4)
C19A 0.044(5) 0.030(5) 0.036(6) -0.002(4) -0.008(5) 0.003(4)
C14A 0.044(5) 0.045(6) 0.047(6) 0.001(5) 0.008(4) 0.006(5)
N8B 0.074(6) 0.054(6) 0.137(8) 0.001(6) 0.027(6) 0.017(5)
C20A 0.071(7) 0.041(6) 0.072(7) 0.004(5) 0.008(6) 0.001(5)
C20B 0.083(7) 0.046(7) 0.083(7) -0.001(6) -0.011(6) 0.007(6)
C13B 0.033(5) 0.032(5) 0.036(5) -0.003(4) -0.012(4) 0.006(4)
N10B 0.141(9) 0.068(7) 0.058(6) 0.008(5) 0.048(6) -0.028(6)
C15A 0.061(7) 0.078(8) 0.037(6) -0.013(6) 0.026(5) 0.007(6)
C12B 0.056(6) 0.048(6) 0.074(7) 0.005(6) 0.023(5) 0.023(5)
C6B 0.030(5) 0.029(5) 0.045(6) 0.009(4) 0.004(5) 0.000(4)
N9A 0.130(8) 0.065(7) 0.075(6) -0.015(5) 0.029(5) 0.036(6)
C2B 0.048(6) 0.034(5) 0.042(6) -0.006(4) -0.004(5) 0.010(5)
N8A 0.081(6) 0.035(5) 0.096(7) 0.013(5) 0.010(5) 0.005(5)
C11B 0.072(8) 0.025(6) 0.086(8) -0.001(5) 0.046(6) 0.014(5)
C2A 0.042(6) 0.042(6) 0.041(6) 0.007(4) 0.002(5) 0.006(5)
C4B 0.050(6) 0.038(6) 0.043(6) 0.000(5) -0.006(5) 0.001(5)
C12A 0.038(6) 0.070(7) 0.057(7) -0.008(6) 0.020(5) -0.019(5)
C18B 0.086(7) 0.044(6) 0.037(6) 0.008(5) 0.017(5) 0.003(5)
C9A 0.036(5) 0.041(6) 0.074(7) 0.000(5) 0.007(5) -0.007(4)
C21A 0.111(9) 0.045(7) 0.076(7) -0.017(5) 0.003(7) -0.011(6)
C5B 0.043(6) 0.033(5) 0.046(6) 0.013(5) 0.023(5) 0.005(5)
C21B 0.102(8) 0.036(6) 0.061(6) -0.007(5) 0.006(6) 0.008(6)
C16A 0.060(6) 0.036(6) 0.053(7) -0.022(5) 0.014(6) -0.005(4)
C14B 0.043(6) 0.032(6) 0.084(7) 0.009(5) 0.015(5) -0.004(5)
C1B 0.047(6) 0.033(5) 0.049(6) -0.009(5) 0.005(5) 0.000(4)
N9B 0.238(12) 0.056(7) 0.110(8) 0.033(6) 0.048(8) 0.030(8)
C16B 0.102(9) 0.052(7) 0.040(7) 0.013(6) 0.007(6) -0.019(6)
C10B 0.054(7) 0.040(6) 0.086(8) -0.023(5) 0.004(6) 0.003(5)
C15B 0.143(10) 0.040(7) 0.070(7) 0.020(6) 0.043(7) 0.006(7)

loop_
_atom_type_symbol
_atom_type_description
_atom_type_scat_dispersion_real
_atom_type_scat_dispersion_imag
_atom_type_scat_source
C C 0.0033 0.0016 'International Tables Vol C Tables 4.2.6.8 and 6.1.1.4'
H H 0 0 'International Tables Vol C Tables 4.2.6.8 and 6.1.1.4'
N N 0.0061 0.0033 'International Tables Vol C Tables 4.2.6.8 and 6.1.1.4'
O O 0.0106 0.006 'International Tables Vol C Tables 4.2.6.8 and 6.1.1.4'
Fe Fe 0.3463 0.8444 'International Tables Vol C Tables 4.2.6.8 and 6.1.1.4'

loop_
_geom_angle_atom_site_label_1
_geom_angle_atom_site_label_2
_geom_angle_atom_site_label_3
_geom_angle
_geom_angle_site_symmetry_1
_geom_angle_site_symmetry_3
_geom_angle_publ_flag
N3A Fe1A N3A 180.0(4) . 2 ?
N3A Fe1A N2A 88.8(2) . 2 ?
N3A Fe1A N2A 91.2(2) 2 2 ?
N3A Fe1A N2A 91.2(2) . . ?
N3A Fe1A N2A 88.8(2) 2 . ?
N2A Fe1A N2A 180.0(3) 2 . ?
N3A Fe1A N1A 91.3(2) . . ?
N3A Fe1A N1A 88.7(2) 2 . ?
N2A Fe1A N1A 99.8(3) 2 . ?
N2A Fe1A N1A 80.2(3) . . ?
N3A Fe1A N1A 88.7(2) . 2 ?
N3A Fe1A N1A 91.3(2) 2 2 ?
N2A Fe1A N1A 80.2(3) 2 2 ?
N2A Fe1A N1A 99.8(3) . 2 ?
N1A Fe1A N1A 180.0(4) . 2 ?
N3B Fe1B N3B 180.0000(10) . 2_556 ?
N3B Fe1B N2B 91.4(2) . 2_556 ?
N3B Fe1B N2B 88.6(2) 2_556 2_556 ?
N3B Fe1B N2B 88.6(2) . . ?
N3B Fe1B N2B 91.4(2) 2_556 . ?
N2B Fe1B N2B 180.000(2) 2_556 . ?
N3B Fe1B N1B 88.2(2) . . ?
N3B Fe1B N1B 91.8(2) 2_556 . ?
N2B Fe1B N1B 100.4(3) 2_556 . ?
N2B Fe1B N1B 79.6(3) . . ?
N3B Fe1B N1B 91.8(2) . 2_556 ?
N3B Fe1B N1B 88.2(2) 2_556 2_556 ?
N2B Fe1B N1B 79.6(3) 2_556 2_556 ?
N2B Fe1B N1B 100.4(3) . 2_556 ?
N1B Fe1B N1B 180.0(2) . 2_556 ?
C19B O1B C20B 115.6(6) . . ?
C19A O1A C20A 120.4(6) . . ?
C1A N1A C5A 115.9(6) . . ?
C1A N1A Fe1A 127.6(5) . . ?
C5A N1A Fe1A 116.5(5) . . ?
N5B N6B H6B 125(6) . . ?
N5B N6B H5B 93(6) . . ?
H6B N6B H5B 104(4) . . ?
C6B N2B N4B 108.6(6) . . ?
C6B N2B Fe1B 115.2(5) . . ?
N4B N2B Fe1B 136.1(5) . . ?
C7A N4A N2A 105.4(6) . . ?
C8B N7B C12B 116.5(7) . . ?
C6B N5B C7B 104.9(6) . . ?
C6B N5B N6B 126.9(7) . . ?
C7B N5B N6B 128.3(7) . . ?
C13A N3A Fe1A 177.0(6) . . ?
C13B N3B Fe1B 171.0(6) . . ?
C7B N4B N2B 106.3(6) . . ?
C1B N1B C5B 118.6(7) . . ?
C1B N1B Fe1B 125.1(6) . . ?
C5B N1B Fe1B 116.3(6) . . ?
C8A N7A C12A 116.9(7) . . ?
N7A C8A C9A 122.9(7) . . ?
N7A C8A C7A 118.6(8) . . ?
C9A C8A C7A 118.5(8) . . ?
C6A N2A N4A 109.6(6) . . ?
C6A N2A Fe1A 113.7(5) . . ?
N4A N2A Fe1A 136.4(5) . . ?
N5A N6A H5A 102(4) . . ?
N5A N6A H6A 101(3) . . ?
H5A N6A H6A 109(4) . . ?
C6A N5A C7A 106.7(6) . . ?
C6A N5A N6A 122.8(7) . . ?
C7A N5A N6A 130.5(7) . . ?
N1A C1A C2A 123.8(7) . . ?
N1A C1A H1A 118.1 . . ?
C2A C1A H1A 118.1 . . ?
N4A C7A N5A 110.4(7) . . ?
N4A C7A C8A 124.4(8) . . ?
N5A C7A C8A 125.2(8) . . ?
C11A C10A C9A 120.4(9) . . ?
C11A C10A H10A 119.8 . . ?
C9A C10A H10A 119.8 . . ?
C4A C3A C2A 119.7(8) . . ?
C4A C3A H3A 120.2 . . ?
C2A C3A H3A 120.2 . . ?
C13A C17A C19A 119.8(7) . . ?
C13A C17A C14A 116.6(7) . . ?
C19A C17A C14A 123.5(7) . . ?
N4B C7B N5B 109.3(7) . . ?
N4B C7B C8B 124.3(8) . . ?
N5B C7B C8B 126.3(7) . . ?
N2A C6A N5A 107.8(7) . . ?
N2A C6A C5A 118.2(7) . . ?
N5A C6A C5A 134.0(7) . . ?
C10B C9B C8B 117.9(8) . . ?
C10B C9B H9B 121.1 . . ?
C8B C9B H9B 121.1 . . ?
C19A C18A C16A 121.2(8) . . ?
C19A C18A C15A 123.4(8) . . ?
C16A C18A C15A 115.4(8) . . ?
N1A C5A C4A 123.1(7) . . ?
N1A C5A C6A 111.1(7) . . ?
C4A C5A C6A 125.8(7) . . ?
C18B C19B O1B 115.3(7) . . ?
C18B C19B C17B 130.2(8) . . ?
O1B C19B C17B 114.2(7) . . ?
C14B C17B C13B 115.5(7) . . ?
C14B C17B C19B 124.2(8) . . ?
C13B C17B C19B 120.3(7) . . ?
C3A C4A C5A 119.1(8) . . ?
C3A C4A H4A 120.4 . . ?
C5A C4A H4A 120.4 . . ?
N3A C13A C17A 177.3(8) . . ?
C4B C3B C2B 118.7(8) . . ?
C4B C3B H3B 120.7 . . ?
C2B C3B H3B 120.7 . . ?
C10A C11A C12A 117.8(9) . . ?
C10A C11A H11A 121.1 . . ?
C12A C11A H11A 121.1 . . ?
N7B C8B C9B 122.9(7) . . ?
N7B C8B C7B 117.1(7) . . ?
C9B C8B C7B 120.0(8) . . ?
O1A C19A C18A 121.5(8) . . ?
O1A C19A C17A 110.1(7) . . ?
C18A C19A C17A 128.4(8) . . ?
N8A C14A C17A 176.7(10) . . ?
O1A C20A C21A 106.6(7) . . ?
O1A C20A H20A 110.4 . . ?
C21A C20A H20A 110.4 . . ?
O1A C20A H20B 110.4 . . ?
C21A C20A H20B 110.4 . . ?
H20A C20A H20B 108.6 . . ?
O1B C20B C21B 107.1(7) . . ?
O1B C20B H20C 110.3 . . ?
C21B C20B H20C 110.3 . . ?
O1B C20B H20D 110.3 . . ?
C21B C20B H20D 110.3 . . ?
H20C C20B H20D 108.5 . . ?
N3B C13B C17B 178.4(9) . . ?
N9A C15A C18A 175.8(11) . . ?
N7B C12B C11B 124.2(8) . . ?
N7B C12B H12B 117.9 . . ?
C11B C12B H12B 117.9 . . ?
N2B C6B N5B 110.9(7) . . ?
N2B C6B C5B 119.7(8) . . ?
N5B C6B C5B 129.4(8) . . ?
C1B C2B C3B 120.9(8) . . ?
C1B C2B H2B 119.6 . . ?
C3B C2B H2B 119.6 . . ?
C10B C11B C12B 117.6(8) . . ?
C10B C11B H11B 121.2 . . ?
C12B C11B H11B 121.2 . . ?
C3A C2A C1A 118.4(8) . . ?
C3A C2A H2A 120.8 . . ?
C1A C2A H2A 120.8 . . ?
C3B C4B C5B 119.0(8) . . ?
C3B C4B H4B 120.5 . . ?
C5B C4B H4B 120.5 . . ?
N7A C12A C11A 123.7(8) . . ?
N7A C12A H12A 118.1 . . ?
C11A C12A H12A 118.1 . . ?
C19B C18B C16B 120.4(9) . . ?
C19B C18B C15B 123.1(9) . . ?
C16B C18B C15B 116.5(9) . . ?
C10A C9A C8A 118.2(8) . . ?
C10A C9A H9A 120.9 . . ?
C8A C9A H9A 120.9 . . ?
C20A C21A H21A 109.5 . . ?
C20A C21A H21B 109.5 . . ?
H21A C21A H21B 109.5 . . ?
C20A C21A H21C 109.5 . . ?
H21A C21A H21C 109.5 . . ?
H21B C21A H21C 109.5 . . ?
N1B C5B C4B 121.8(8) . . ?
N1B C5B C6B 109.2(8) . . ?
C4B C5B C6B 128.9(8) . . ?
C20B C21B H21D 109.5 . . ?
C20B C21B H21E 109.5 . . ?
H21D C21B H21E 109.5 . . ?
C20B C21B H21F 109.5 . . ?
H21D C21B H21F 109.5 . . ?
H21E C21B H21F 109.5 . . ?
N10A C16A C18A 175.9(10) . . ?
N8B C14B C17B 178.5(11) . . ?
N1B C1B C2B 121.1(7) . . ?
N1B C1B H1B 119.5 . . ?
C2B C1B H1B 119.5 . . ?
N10B C16B C18B 177.2(11) . . ?
C11B C10B C9B 120.9(8) . . ?
C11B C10B H10B 119.6 . . ?
C9B C10B H10B 119.6 . . ?
N9B C15B C18B 177.0(12) . . ?

loop_
_geom_bond_atom_site_label_1
_geom_bond_atom_site_label_2
_geom_bond_distance
_geom_bond_site_symmetry_2
_geom_bond_publ_flag
Fe1A N3A 1.933(6) . ?
Fe1A N3A 1.933(6) 2 ?
Fe1A N2A 1.988(6) 2 ?
Fe1A N2A 1.988(6) . ?
Fe1A N1A 1.998(6) . ?
Fe1A N1A 1.998(6) 2 ?
Fe1B N3B 1.933(6) . ?
Fe1B N3B 1.933(6) 2_556 ?
Fe1B N2B 1.961(6) 2_556 ?
Fe1B N2B 1.961(6) . ?
Fe1B N1B 2.019(5) . ?
Fe1B N1B 2.019(5) 2_556 ?
O1B C19B 1.375(8) . ?
O1B C20B 1.450(9) . ?
O1A C19A 1.363(8) . ?
O1A C20A 1.452(9) . ?
N1A C1A 1.335(8) . ?
N1A C5A 1.360(8) . ?
N6B N5B 1.424(8) . ?
N6B H6B 1.00(2) . ?
N6B H5B 1.00(2) . ?
N2B C6B 1.300(8) . ?
N2B N4B 1.374(7) . ?
N4A C7A 1.329(8) . ?
N4A N2A 1.368(7) . ?
N7B C8B 1.345(8) . ?
N7B C12B 1.361(9) . ?
N5B C6B 1.346(8) . ?
N5B C7B 1.384(9) . ?
N3A C13A 1.155(8) . ?
N3B C13B 1.153(9) . ?
N4B C7B 1.336(8) . ?
N1B C1B 1.353(8) . ?
N1B C5B 1.369(9) . ?
N10A C16A 1.130(10) . ?
N7A C8A 1.334(9) . ?
N7A C12A 1.341(9) . ?
C8A C9A 1.387(10) . ?
C8A C7A 1.473(10) . ?
N2A C6A 1.337(8) . ?
N6A N5A 1.424(8) . ?
N6A H5A 0.99(2) . ?
N6A H6A 0.97(2) . ?
N5A C6A 1.346(8) . ?
N5A C7A 1.360(9) . ?
C1A C2A 1.392(9) . ?
C1A H1A 0.93 . ?
C10A C11A 1.353(10) . ?
C10A C9A 1.371(10) . ?
C10A H10A 0.93 . ?
C3A C4A 1.358(10) . ?
C3A C2A 1.362(10) . ?
C3A H3A 0.93 . ?
C17A C13A 1.404(10) . ?
C17A C19A 1.415(9) . ?
C17A C14A 1.426(10) . ?
C7B C8B 1.445(10) . ?
C6A C5A 1.444(9) . ?
C9B C10B 1.388(10) . ?
C9B C8B 1.392(9) . ?
C9B H9B 0.93 . ?
C18A C19A 1.369(10) . ?
C18A C16A 1.427(11) . ?
C18A C15A 1.431(12) . ?
C5A C4A 1.381(9) . ?
C19B C18B 1.372(10) . ?
C19B C17B 1.408(10) . ?
C17B C14B 1.400(10) . ?
C17B C13B 1.407(10) . ?
C4A H4A 0.93 . ?
C3B C4B 1.378(9) . ?
C3B C2B 1.384(9) . ?
C3B H3B 0.93 . ?
C11A C12A 1.384(11) . ?
C11A H11A 0.93 . ?
C14A N8A 1.137(10) . ?
N8B C14B 1.145(10) . ?
C20A C21A 1.496(10) . ?
C20A H20A 0.97 . ?
C20A H20B 0.97 . ?
C20B C21B 1.502(9) . ?
C20B H20C 0.97 . ?
C20B H20D 0.97 . ?
N10B C16B 1.144(11) . ?
C15A N9A 1.147(11) . ?
C12B C11B 1.379(10) . ?
C12B H12B 0.93 . ?
C6B C5B 1.448(10) . ?
C2B C1B 1.369(9) . ?
C2B H2B 0.93 . ?
C11B C10B 1.355(11) . ?
C11B H11B 0.93 . ?
C2A H2A 0.93 . ?
C4B C5B 1.387(10) . ?
C4B H4B 0.93 . ?
C12A H12A 0.93 . ?
C18B C16B 1.389(12) . ?
C18B C15B 1.435(12) . ?
C9A H9A 0.93 . ?
C21A H21A 0.96 . ?
C21A H21B 0.96 . ?
C21A H21C 0.96 . ?
C21B H21D 0.96 . ?
C21B H21E 0.96 . ?
C21B H21F 0.96 . ?
C1B H1B 0.93 . ?
N9B C15B 1.128(11) . ?
C10B H10B 0.93 . ?
